data_4083768
loop_
_publ_author_name
'Mampa, Richard M.'
'Fernandes, Manuel A.'
'Carlton, Laurence'

_publ_section_title
;
 Iron-57 NMR and Structural Study of [Fe(\h5-Cp)(SnPh3)(CO)(PR3)] (PR3=
 Phosphine, Phosphite). Separation of Steric and Electronic \s and \p
 Effects
;
_journal_name_full Organometallics
_journal_page_first 140626113119005
_journal_paper_doi 10.1021/om4011593
_journal_year 2014
_chemical_formula_moiety '2(C42 H35 Fe O4 P Sn), C7 H8'
_chemical_formula_sum 'C91 H78 Fe2 O8 P2 Sn2'
_chemical_formula_weight 1710.55
_chemical_name_systematic
;
 ?
;
_space_group_IT_number 2
_symmetry_cell_setting triclinic
_symmetry_space_group_name_Hall '-P 1'
_symmetry_space_group_name_H-M 'P -1'
_atom_sites_solution_hydrogens geom
_atom_sites_solution_primary direct
_atom_sites_solution_secondary difmap
_audit_creation_method SHELXL-97
_cell_angle_alpha 102.302(2)
_cell_angle_beta 103.441(3)
_cell_angle_gamma 93.486(2)
_cell_formula_units_Z 1
_cell_length_a 9.9203(13)
_cell_length_b 10.1167(13)
_cell_length_c 20.665(3)
_cell_measurement_reflns_used 893
_cell_measurement_temperature 293(2)
_cell_measurement_theta_max 26.91
_cell_measurement_theta_min 2.53
_cell_volume 1957.5(5)
_computing_cell_refinement 'Bruker SMART'
_computing_data_collection 'Bruker SMART'
_computing_data_reduction 'Bruker SHELXTL'
_computing_molecular_graphics 'Bruker SHELXTL'
_computing_publication_material 'Bruker SHELXTL'
_computing_structure_refinement 'SHELXL-97 (Sheldrick, 1997)'
_computing_structure_solution 'Bruker SHELXTL'
_diffrn_ambient_temperature 293(2)
_diffrn_measured_fraction_theta_full 0.989
_diffrn_measured_fraction_theta_max 0.989
_diffrn_measurement_device_type 'CCD area detector'
_diffrn_measurement_method 'phi and omega scans'
_diffrn_radiation_monochromator graphite
_diffrn_radiation_source 'fine-focus sealed tube'
_diffrn_radiation_type MoK\a
_diffrn_radiation_wavelength 0.71073
_diffrn_reflns_av_R_equivalents 0.0231
_diffrn_reflns_av_sigmaI/netI 0.0354
_diffrn_reflns_limit_h_max 12
_diffrn_reflns_limit_h_min -9
_diffrn_reflns_limit_k_max 12
_diffrn_reflns_limit_k_min -12
_diffrn_reflns_limit_l_max 21
_diffrn_reflns_limit_l_min -25
_diffrn_reflns_number 11641
_diffrn_reflns_theta_full 26.00
_diffrn_reflns_theta_max 26.00
_diffrn_reflns_theta_min 2.07
_exptl_absorpt_coefficient_mu 1.092
_exptl_absorpt_correction_T_max 0.8986
_exptl_absorpt_correction_T_min 0.8112
_exptl_absorpt_correction_type integration
_exptl_absorpt_process_details
;
Face indexed absorption correction carried out with XPREP
;
_exptl_crystal_colour yellow
_exptl_crystal_density_diffrn 1.451
_exptl_crystal_density_method 'not measured'
_exptl_crystal_description prismic
_exptl_crystal_F_000 870
_exptl_crystal_size_max 0.20
_exptl_crystal_size_mid 0.12
_exptl_crystal_size_min 0.10
_refine_diff_density_max 0.539
_refine_diff_density_min -0.291
_refine_diff_density_rms 0.057
_refine_ls_extinction_method none
_refine_ls_goodness_of_fit_ref 1.020
_refine_ls_hydrogen_treatment constr
_refine_ls_matrix_type full
_refine_ls_number_parameters 494
_refine_ls_number_reflns 7609
_refine_ls_number_restraints 67
_refine_ls_restrained_S_all 1.025
_refine_ls_R_factor_all 0.0429
_refine_ls_R_factor_gt 0.0313
_refine_ls_shift/su_max 0.003
_refine_ls_shift/su_mean 0.000
_refine_ls_structure_factor_coef Fsqd
_refine_ls_weighting_details 'calc w=1/[\s^2^(Fo^2^)+(0.0354P)^2^+0.4945P] where P=(Fo^2^+2Fc^2^)/3'
_refine_ls_weighting_scheme calc
_refine_ls_wR_factor_gt 0.0700
_refine_ls_wR_factor_ref 0.0744
_reflns_number_gt 6322
_reflns_number_total 7609
_reflns_threshold_expression >2sigma(I)
_cod_data_source_file om4011593_si_002.cif
_cod_data_source_block 4m_lc6_a-cmpd14
_cod_depositor_comments
;
The following automatic conversions were performed:

'_symmetry_cell_setting' value 'Triclinic' changed to 'triclinic'
according to
/usr/data/users/saulius/crontab/automatic-downloads/rss-feeds/ACS/lib/dictionaries/cif_core.dic
dictionary named 'cif_core.dic' version 2.4.2 from 2011-04-26.

Automatic conversion script
Id: cif_fix_values 2281 2013-09-26 08:29:07Z andrius 
;
_cod_original_cell_volume 1957.5(4)
_cod_original_sg_symbol_H-M P-1
_cod_database_code 4083768

loop_
_symmetry_equiv_pos_as_xyz
'x, y, z'
'-x, -y, -z'

loop_
_atom_site_label
_atom_site_type_symbol
_atom_site_fract_x
_atom_site_fract_y
_atom_site_fract_z
_atom_site_U_iso_or_equiv
_atom_site_adp_type
_atom_site_occupancy
_atom_site_symmetry_multiplicity
_atom_site_calc_flag
_atom_site_refinement_flags
_atom_site_disorder_assembly
_atom_site_disorder_group
C1 C -0.1316(4) 0.4606(4) 0.82410(19) 0.0615(9) Uani 1 1 d . . .
H1 H -0.0771 0.4845 0.8689 0.074 Uiso 1 1 calc R . .
C2 C -0.2438(4) 0.3547(4) 0.7970(2) 0.0694(10) Uani 1 1 d . . .
H2 H -0.2767 0.2967 0.8207 0.083 Uiso 1 1 calc R . .
C3 C -0.2960(4) 0.3539(4) 0.7277(2) 0.0785(12) Uani 1 1 d . . .
H3 H -0.3705 0.2952 0.6973 0.094 Uiso 1 1 calc R . .
C4 C -0.2162(4) 0.4570(4) 0.7120(2) 0.0742(11) Uani 1 1 d . . .
H4 H -0.2273 0.4777 0.6695 0.089 Uiso 1 1 calc R . .
C5 C -0.1179(4) 0.5218(3) 0.7719(2) 0.0675(10) Uani 1 1 d . . .
H5 H -0.0528 0.5953 0.7762 0.081 Uiso 1 1 calc R . .
C6 C -0.1171(3) 0.1907(3) 0.66929(17) 0.0551(8) Uani 1 1 d U . .
C11 C 0.1070(3) 0.5565(3) 0.66285(14) 0.0418(6) Uani 1 1 d . . .
C12 C -0.0001(4) 0.5440(3) 0.60436(17) 0.0587(9) Uani 1 1 d . . .
H12 H -0.0622 0.4647 0.5882 0.070 Uiso 1 1 calc R . .
C13 C -0.0166(4) 0.6473(4) 0.56939(18) 0.0683(10) Uani 1 1 d . . .
H13 H -0.0888 0.6363 0.5302 0.082 Uiso 1 1 calc R . .
C14 C 0.0732(4) 0.7656(4) 0.59246(19) 0.0675(10) Uani 1 1 d . . .
H14 H 0.0624 0.8345 0.5689 0.081 Uiso 1 1 calc R . .
C15 C 0.1785(4) 0.7814(3) 0.65021(19) 0.0643(9) Uani 1 1 d . . .
H15 H 0.2389 0.8619 0.6664 0.077 Uiso 1 1 calc R . .
C16 C 0.1958(3) 0.6777(3) 0.68495(16) 0.0513(7) Uani 1 1 d . . .
H16 H 0.2687 0.6897 0.7240 0.062 Uiso 1 1 calc R . .
C21 C 0.2236(3) 0.2454(3) 0.65395(15) 0.0448(7) Uani 1 1 d . . .
C22 C 0.1599(4) 0.2030(4) 0.58374(17) 0.0669(10) Uani 1 1 d . . .
H22 H 0.0801 0.2400 0.5656 0.080 Uiso 1 1 calc R . .
C23 C 0.2120(5) 0.1087(4) 0.5413(2) 0.0869(13) Uani 1 1 d . . .
H23 H 0.1670 0.0819 0.4950 0.104 Uiso 1 1 calc R . .
C24 C 0.3301(5) 0.0530(4) 0.5662(2) 0.0862(13) Uani 1 1 d . . .
H24 H 0.3663 -0.0099 0.5369 0.103 Uiso 1 1 calc R . .
C25 C 0.3947(4) 0.0911(4) 0.6351(2) 0.0707(10) Uani 1 1 d . . .
H25 H 0.4742 0.0529 0.6526 0.085 Uiso 1 1 calc R . .
C26 C 0.3415(3) 0.1865(3) 0.67858(18) 0.0548(8) Uani 1 1 d . . .
H26 H 0.3857 0.2112 0.7250 0.066 Uiso 1 1 calc R . .
C31 C 0.3069(3) 0.4885(3) 0.80620(14) 0.0404(6) Uani 1 1 d . . .
C32 C 0.4390(3) 0.5262(3) 0.79932(19) 0.0574(8) Uani 1 1 d . . .
H32 H 0.4550 0.5118 0.7559 0.069 Uiso 1 1 calc R . .
C33 C 0.5478(3) 0.5852(4) 0.8562(2) 0.0738(11) Uani 1 1 d U . .
H33 H 0.6349 0.6115 0.8505 0.089 Uiso 1 1 calc R . .
C34 C 0.5271(4) 0.6046(4) 0.9205(2) 0.0720(11) Uani 1 1 d U . .
H34 H 0.6007 0.6419 0.9585 0.086 Uiso 1 1 calc R . .
C35 C 0.3984(4) 0.5693(3) 0.92902(17) 0.0608(9) Uani 1 1 d . . .
H35 H 0.3840 0.5831 0.9728 0.073 Uiso 1 1 calc R . .
C36 C 0.2893(3) 0.5128(3) 0.87246(15) 0.0466(7) Uani 1 1 d . . .
H36 H 0.2018 0.4905 0.8789 0.056 Uiso 1 1 calc R . .
C42 C 0.0513(3) 0.2331(3) 0.94731(14) 0.0439(7) Uani 1 1 d . . .
C43 C 0.1473(3) 0.1690(3) 0.98419(16) 0.0572(8) Uani 1 1 d . . .
H43 H 0.2252 0.1437 0.9690 0.069 Uiso 1 1 calc R . .
C44 C 0.1278(4) 0.1422(4) 1.04444(18) 0.0708(10) Uani 1 1 d . . .
H44 H 0.1939 0.0996 1.0700 0.085 Uiso 1 1 calc R . .
C45 C 0.0139(5) 0.1769(4) 1.06680(18) 0.0726(11) Uani 1 1 d . . .
H45 H 0.0021 0.1588 1.1075 0.087 Uiso 1 1 calc R . .
C46 C -0.0829(5) 0.2384(5) 1.0292(2) 0.0852(13) Uani 1 1 d . . .
H46 H -0.1621 0.2606 1.0439 0.102 Uiso 1 1 calc R . .
C47 C -0.0647(4) 0.2685(4) 0.9689(2) 0.0750(11) Uani 1 1 d . . .
H47 H -0.1304 0.3120 0.9437 0.090 Uiso 1 1 calc R . .
C52 C 0.2581(3) 0.0850(3) 0.83108(14) 0.0403(6) Uani 1 1 d . . .
C53 C 0.3786(3) 0.1642(3) 0.86946(16) 0.0507(7) Uani 1 1 d . . .
H53 H 0.3920 0.2558 0.8691 0.061 Uiso 1 1 calc R . .
C54 C 0.4799(3) 0.1065(4) 0.90858(17) 0.0593(8) Uani 1 1 d . . .
H54 H 0.5620 0.1596 0.9350 0.071 Uiso 1 1 calc R . .
C55 C 0.4603(4) -0.0289(4) 0.90879(17) 0.0599(9) Uani 1 1 d . . .
H55 H 0.5286 -0.0670 0.9357 0.072 Uiso 1 1 calc R . .
C56 C 0.3403(4) -0.1078(3) 0.86949(17) 0.0583(8) Uani 1 1 d . . .
H56 H 0.3281 -0.1999 0.8691 0.070 Uiso 1 1 calc R . .
C57 C 0.2373(3) -0.0513(3) 0.83035(15) 0.0482(7) Uani 1 1 d . . .
H57 H 0.1552 -0.1044 0.8039 0.058 Uiso 1 1 calc R . .
C62 C -0.1711(3) -0.0258(3) 0.77351(14) 0.0416(6) Uani 1 1 d . . .
C63 C -0.2952(3) -0.0341(4) 0.79145(17) 0.0563(8) Uani 1 1 d . . .
H63 H -0.3051 0.0218 0.8317 0.068 Uiso 1 1 calc R . .
C64 C -0.4045(4) -0.1251(5) 0.7500(2) 0.0801(12) Uani 1 1 d . . .
H64 H -0.4884 -0.1321 0.7625 0.096 Uiso 1 1 calc R . .
C65 C -0.3913(4) -0.2056(4) 0.6905(2) 0.0840(13) Uani 1 1 d . . .
H65 H -0.4663 -0.2666 0.6622 0.101 Uiso 1 1 calc R . .
C66 C -0.2673(5) -0.1968(4) 0.6724(2) 0.0754(11) Uani 1 1 d . . .
H66 H -0.2587 -0.2521 0.6318 0.091 Uiso 1 1 calc R . .
C67 C -0.1544(3) -0.1061(3) 0.71414(16) 0.0570(8) Uani 1 1 d . . .
H67 H -0.0699 -0.1001 0.7021 0.068 Uiso 1 1 calc R . .
O1 O -0.1432(3) 0.1119(3) 0.61791(13) 0.0884(9) Uani 1 1 d U . .
O41 O 0.0766(2) 0.27028(19) 0.88905(9) 0.0463(5) Uani 1 1 d . . .
O51 O 0.1571(2) 0.1438(2) 0.78982(10) 0.0455(5) Uani 1 1 d . . .
O61 O -0.0598(2) 0.0619(2) 0.82037(10) 0.0479(5) Uani 1 1 d . . .
P1 P 0.01801(7) 0.19707(7) 0.80901(4) 0.03615(16) Uani 1 1 d . . .
Fe1 Fe -0.08887(4) 0.31448(4) 0.74522(2) 0.03959(10) Uani 1 1 d U . .
Sn1 Sn 0.135641(19) 0.395962(18) 0.718335(9) 0.03697(7) Uani 1 1 d . . .
C71 C 0.4653(8) 0.5770(7) 0.4985(4) 0.095(2) Uani 0.50 1 d PGDU A -1
C72 C 0.4249(9) 0.4896(8) 0.5359(4) 0.123(4) Uani 0.50 1 d PGDU A -1
H72 H 0.3530 0.5083 0.5572 0.148 Uiso 0.50 1 calc PR A -1
C73 C 0.4920(11) 0.3744(8) 0.5416(5) 0.151(4) Uani 0.50 1 d PGDU A -1
H73 H 0.4650 0.3159 0.5666 0.181 Uiso 0.50 1 calc PR A -1
C74 C 0.5995(10) 0.3465(7) 0.5098(5) 0.161(5) Uani 0.50 1 d PGDU A -1
H74 H 0.6444 0.2694 0.5135 0.193 Uiso 0.50 1 calc PR A -1
C75 C 0.6399(8) 0.4338(10) 0.4723(5) 0.139(4) Uani 0.50 1 d PGDU A -1
H75 H 0.7118 0.4152 0.4511 0.167 Uiso 0.50 1 calc PR A -1
C76 C 0.5728(8) 0.5491(8) 0.4667(4) 0.116(3) Uani 0.50 1 d PGDU A -1
H76 H 0.5998 0.6075 0.4416 0.139 Uiso 0.50 1 calc PR A -1
C77 C 0.3929(11) 0.7013(8) 0.4924(6) 0.204(7) Uani 0.50 1 d PDU A -1
H77A H 0.4328 0.7500 0.4650 0.306 Uiso 0.50 1 calc PR A -1
H77B H 0.4041 0.7589 0.5372 0.306 Uiso 0.50 1 calc PR A -1
H77C H 0.2954 0.6745 0.4712 0.306 Uiso 0.50 1 calc PR A -1

loop_
_atom_site_aniso_label
_atom_site_aniso_U_11
_atom_site_aniso_U_22
_atom_site_aniso_U_33
_atom_site_aniso_U_23
_atom_site_aniso_U_13
_atom_site_aniso_U_12
C1 0.057(2) 0.060(2) 0.069(2) 0.0099(18) 0.0202(18) 0.0252(17)
C2 0.065(2) 0.070(2) 0.092(3) 0.029(2) 0.044(2) 0.0206(19)
C3 0.0389(19) 0.089(3) 0.101(3) 0.012(2) 0.010(2) 0.0160(19)
C4 0.066(2) 0.086(3) 0.083(3) 0.040(2) 0.019(2) 0.034(2)
C5 0.067(2) 0.0449(19) 0.104(3) 0.023(2) 0.037(2) 0.0240(17)
C6 0.0540(19) 0.055(2) 0.0537(19) 0.0157(16) 0.0075(16) 0.0001(15)
C11 0.0484(17) 0.0388(15) 0.0394(15) 0.0116(12) 0.0119(13) 0.0039(12)
C12 0.065(2) 0.0532(19) 0.0535(19) 0.0179(16) 0.0041(16) -0.0036(16)
C13 0.074(2) 0.078(3) 0.051(2) 0.0272(19) 0.0023(18) 0.012(2)
C14 0.089(3) 0.062(2) 0.065(2) 0.0374(19) 0.023(2) 0.015(2)
C15 0.079(3) 0.0477(19) 0.069(2) 0.0231(17) 0.019(2) -0.0020(17)
C16 0.0556(19) 0.0468(17) 0.0498(18) 0.0138(14) 0.0095(15) -0.0013(14)
C21 0.0523(18) 0.0382(15) 0.0482(17) 0.0118(13) 0.0197(14) 0.0037(13)
C22 0.086(3) 0.067(2) 0.0464(19) 0.0068(17) 0.0169(18) 0.0203(19)
C23 0.125(4) 0.074(3) 0.058(2) -0.001(2) 0.030(2) 0.015(3)
C24 0.123(4) 0.051(2) 0.096(3) 0.003(2) 0.062(3) 0.017(2)
C25 0.073(2) 0.055(2) 0.101(3) 0.027(2) 0.042(2) 0.0248(18)
C26 0.0552(19) 0.0538(19) 0.059(2) 0.0151(16) 0.0202(16) 0.0054(15)
C31 0.0402(15) 0.0320(14) 0.0452(16) 0.0086(12) 0.0032(12) 0.0051(11)
C32 0.0432(18) 0.0541(19) 0.069(2) 0.0019(16) 0.0140(16) 0.0078(14)
C33 0.0325(17) 0.057(2) 0.116(3) 0.002(2) 0.003(2) 0.0073(15)
C34 0.064(2) 0.054(2) 0.073(3) 0.0008(19) -0.021(2) 0.0113(18)
C35 0.081(3) 0.0417(18) 0.0471(18) 0.0089(14) -0.0066(17) 0.0056(16)
C36 0.0556(18) 0.0303(14) 0.0487(17) 0.0083(13) 0.0049(14) -0.0005(13)
C42 0.0498(17) 0.0405(16) 0.0388(15) 0.0034(12) 0.0142(13) -0.0045(13)
C43 0.056(2) 0.071(2) 0.0468(18) 0.0181(16) 0.0131(15) 0.0071(16)
C44 0.080(3) 0.085(3) 0.050(2) 0.0276(19) 0.0097(19) 0.008(2)
C45 0.095(3) 0.076(3) 0.046(2) 0.0112(18) 0.024(2) -0.009(2)
C46 0.098(3) 0.106(3) 0.074(3) 0.026(3) 0.055(3) 0.030(3)
C47 0.079(3) 0.095(3) 0.066(2) 0.032(2) 0.029(2) 0.036(2)
C52 0.0429(16) 0.0469(16) 0.0388(15) 0.0160(13) 0.0173(13) 0.0156(13)
C53 0.0483(18) 0.0444(17) 0.062(2) 0.0124(15) 0.0179(15) 0.0094(14)
C54 0.0445(18) 0.066(2) 0.061(2) 0.0060(17) 0.0072(15) 0.0110(16)
C55 0.067(2) 0.072(2) 0.0485(19) 0.0203(17) 0.0174(17) 0.0352(19)
C56 0.075(2) 0.0479(18) 0.063(2) 0.0241(16) 0.0244(18) 0.0240(17)
C57 0.0527(18) 0.0442(17) 0.0489(17) 0.0115(14) 0.0135(14) 0.0098(14)
C62 0.0414(16) 0.0389(15) 0.0420(16) 0.0127(12) 0.0047(12) -0.0029(12)
C63 0.0501(19) 0.072(2) 0.0501(18) 0.0184(16) 0.0158(15) 0.0027(16)
C64 0.049(2) 0.108(3) 0.079(3) 0.028(3) 0.006(2) -0.017(2)
C65 0.070(3) 0.074(3) 0.089(3) 0.021(2) -0.009(2) -0.025(2)
C66 0.097(3) 0.053(2) 0.061(2) -0.0059(18) 0.009(2) 0.005(2)
C67 0.0548(19) 0.057(2) 0.0548(19) 0.0028(16) 0.0142(16) 0.0045(15)
O1 0.115(2) 0.0770(18) 0.0504(15) -0.0097(13) 0.0060(15) -0.0155(16)
O41 0.0524(12) 0.0441(11) 0.0392(11) 0.0086(9) 0.0099(9) -0.0075(9)
O51 0.0474(11) 0.0525(12) 0.0461(11) 0.0225(10) 0.0181(9) 0.0163(9)
O61 0.0505(12) 0.0464(11) 0.0441(11) 0.0166(9) 0.0048(9) -0.0097(9)
P1 0.0359(4) 0.0360(4) 0.0377(4) 0.0105(3) 0.0103(3) 0.0024(3)
Fe1 0.0333(2) 0.0400(2) 0.0452(2) 0.01229(18) 0.00713(17) 0.00469(16)
Sn1 0.03835(11) 0.03554(11) 0.03616(11) 0.00907(8) 0.00767(8) 0.00187(7)
C71 0.086(6) 0.102(7) 0.075(6) 0.003(5) -0.001(4) 0.003(4)
C72 0.108(9) 0.130(8) 0.105(9) 0.007(6) 0.009(7) -0.045(6)
C73 0.158(11) 0.124(8) 0.129(9) 0.038(8) -0.035(7) -0.051(7)
C74 0.137(10) 0.124(9) 0.143(11) -0.019(6) -0.068(7) 0.003(8)
C75 0.091(7) 0.168(10) 0.106(8) -0.047(7) -0.006(6) 0.015(6)
C76 0.098(8) 0.145(9) 0.078(8) -0.015(6) 0.012(6) -0.013(6)
C77 0.197(16) 0.156(13) 0.221(18) 0.027(11) -0.023(12) 0.083(11)

loop_
_atom_type_symbol
_atom_type_description
_atom_type_scat_dispersion_real
_atom_type_scat_dispersion_imag
_atom_type_scat_source
C C 0.0033 0.0016 'International Tables Vol C Tables 4.2.6.8 and 6.1.1.4'
H H 0.0000 0.0000 'International Tables Vol C Tables 4.2.6.8 and 6.1.1.4'
O O 0.0106 0.0060 'International Tables Vol C Tables 4.2.6.8 and 6.1.1.4'
P P 0.1023 0.0942 'International Tables Vol C Tables 4.2.6.8 and 6.1.1.4'
Fe Fe 0.3463 0.8444 'International Tables Vol C Tables 4.2.6.8 and 6.1.1.4'
Sn Sn -0.6537 1.4246 'International Tables Vol C Tables 4.2.6.8 and 6.1.1.4'

loop_
_geom_angle_atom_site_label_1
_geom_angle_atom_site_label_2
_geom_angle_atom_site_label_3
_geom_angle
C5 C1 C2 107.6(3)
C5 C1 Fe1 71.3(2)
C2 C1 Fe1 69.6(2)
C5 C1 H1 126.2
C2 C1 H1 126.2
Fe1 C1 H1 124.6
C3 C2 C1 107.2(3)
C3 C2 Fe1 70.3(2)
C1 C2 Fe1 70.8(2)
C3 C2 H2 126.4
C1 C2 H2 126.4
Fe1 C2 H2 124.2
C2 C3 C4 108.3(4)
C2 C3 Fe1 70.3(2)
C4 C3 Fe1 70.8(2)
C2 C3 H3 125.8
C4 C3 H3 125.8
Fe1 C3 H3 124.6
C5 C4 C3 107.2(4)
C5 C4 Fe1 71.2(2)
C3 C4 Fe1 69.7(2)
C5 C4 H4 126.4
C3 C4 H4 126.4
Fe1 C4 H4 124.2
C1 C5 C4 109.7(3)
C1 C5 Fe1 70.35(19)
C4 C5 Fe1 70.2(2)
C1 C5 H5 125.2
C4 C5 H5 125.2
Fe1 C5 H5 125.9
O1 C6 Fe1 175.9(3)
C12 C11 C16 116.7(3)
C12 C11 Sn1 122.2(2)
C16 C11 Sn1 121.0(2)
C11 C12 C13 121.5(3)
C11 C12 H12 119.3
C13 C12 H12 119.3
C14 C13 C12 120.3(3)
C14 C13 H13 119.9
C12 C13 H13 119.9
C15 C14 C13 119.6(3)
C15 C14 H14 120.2
C13 C14 H14 120.2
C14 C15 C16 120.2(3)
C14 C15 H15 119.9
C16 C15 H15 119.9
C15 C16 C11 121.7(3)
C15 C16 H16 119.1
C11 C16 H16 119.1
C26 C21 C22 117.0(3)
C26 C21 Sn1 123.3(2)
C22 C21 Sn1 119.7(2)
C23 C22 C21 121.7(4)
C23 C22 H22 119.2
C21 C22 H22 119.2
C22 C23 C24 120.7(4)
C22 C23 H23 119.7
C24 C23 H23 119.7
C23 C24 C25 119.3(4)
C23 C24 H24 120.3
C25 C24 H24 120.3
C24 C25 C26 120.2(4)
C24 C25 H25 119.9
C26 C25 H25 119.9
C21 C26 C25 121.1(3)
C21 C26 H26 119.4
C25 C26 H26 119.4
C32 C31 C36 116.8(3)
C32 C31 Sn1 121.9(2)
C36 C31 Sn1 121.3(2)
C31 C32 C33 121.2(3)
C31 C32 H32 119.4
C33 C32 H32 119.4
C34 C33 C32 120.2(4)
C34 C33 H33 119.9
C32 C33 H33 119.9
C35 C34 C33 120.0(3)
C35 C34 H34 120.0
C33 C34 H34 120.0
C34 C35 C36 119.9(3)
C34 C35 H35 120.0
C36 C35 H35 120.0
C35 C36 C31 121.8(3)
C35 C36 H36 119.1
C31 C36 H36 119.1
C43 C42 C47 120.5(3)
C43 C42 O41 119.4(3)
C47 C42 O41 120.1(3)
C42 C43 C44 119.4(3)
C42 C43 H43 120.3
C44 C43 H43 120.3
C45 C44 C43 121.0(4)
C45 C44 H44 119.5
C43 C44 H44 119.5
C44 C45 C46 119.4(3)
C44 C45 H45 120.3
C46 C45 H45 120.3
C45 C46 C47 120.7(4)
C45 C46 H46 119.6
C47 C46 H46 119.6
C42 C47 C46 119.0(4)
C42 C47 H47 120.5
C46 C47 H47 120.5
C53 C52 C57 121.1(3)
C53 C52 O51 118.8(2)
C57 C52 O51 120.0(3)
C52 C53 C54 119.2(3)
C52 C53 H53 120.4
C54 C53 H53 120.4
C55 C54 C53 120.3(3)
C55 C54 H54 119.8
C53 C54 H54 119.8
C56 C55 C54 120.1(3)
C56 C55 H55 120.0
C54 C55 H55 120.0
C55 C56 C57 120.3(3)
C55 C56 H56 119.9
C57 C56 H56 119.9
C52 C57 C56 119.0(3)
C52 C57 H57 120.5
C56 C57 H57 120.5
C63 C62 C67 121.2(3)
C63 C62 O61 117.1(3)
C67 C62 O61 121.5(3)
C64 C63 C62 119.7(3)
C64 C63 H63 120.2
C62 C63 H63 120.2
C65 C64 C63 120.4(4)
C65 C64 H64 119.8
C63 C64 H64 119.8
C64 C65 C66 119.9(4)
C64 C65 H65 120.0
C66 C65 H65 120.0
C65 C66 C67 120.7(4)
C65 C66 H66 119.7
C67 C66 H66 119.7
C62 C67 C66 118.1(3)
C62 C67 H67 121.0
C66 C67 H67 121.0
C42 O41 P1 130.33(17)
C52 O51 P1 125.39(16)
C62 O61 P1 126.71(17)
O41 P1 O51 101.52(11)
O41 P1 O61 96.16(10)
O51 P1 O61 102.54(11)
O41 P1 Fe1 116.86(8)
O51 P1 Fe1 115.07(7)
O61 P1 Fe1 121.29(8)
C6 Fe1 C3 93.82(17)
C6 Fe1 C2 122.37(16)
C3 Fe1 C2 39.40(15)
C6 Fe1 C4 100.32(16)
C3 Fe1 C4 39.42(15)
C2 Fe1 C4 66.15(15)
C6 Fe1 C1 159.61(15)
C3 Fe1 C1 65.86(15)
C2 Fe1 C1 39.69(14)
C4 Fe1 C1 65.43(15)
C6 Fe1 C5 135.57(16)
C3 Fe1 C5 65.01(16)
C2 Fe1 C5 65.30(14)
C4 Fe1 C5 38.58(15)
C1 Fe1 C5 38.39(14)
C6 Fe1 P1 96.11(11)
C3 Fe1 P1 129.49(13)
C2 Fe1 P1 96.26(11)
C4 Fe1 P1 160.58(12)
C1 Fe1 P1 95.94(10)
C5 Fe1 P1 127.84(12)
C6 Fe1 Sn1 86.08(11)
C3 Fe1 Sn1 138.40(13)
C2 Fe1 Sn1 149.16(11)
C4 Fe1 Sn1 99.63(12)
C1 Fe1 Sn1 109.92(10)
C5 Fe1 Sn1 86.36(10)
P1 Fe1 Sn1 91.70(2)
C21 Sn1 C31 105.30(11)
C21 Sn1 C11 103.19(11)
C31 Sn1 C11 102.52(10)
C21 Sn1 Fe1 116.30(8)
C31 Sn1 Fe1 115.79(8)
C11 Sn1 Fe1 112.12(8)
C72 C71 C76 120.0
C72 C71 C77 120.0
C76 C71 C77 120.0
C71 C72 C73 120.0
C71 C72 H72 120.0
C73 C72 H72 120.0
C74 C73 C72 120.0
C74 C73 H73 120.0
C72 C73 H73 120.0
C73 C74 C75 120.0
C73 C74 H74 120.0
C75 C74 H74 120.0
C76 C75 C74 120.0
C76 C75 H75 120.0
C74 C75 H75 120.0
C75 C76 C71 120.0
C75 C76 H76 120.0
C71 C76 H76 120.0
C71 C77 H77A 109.5
C71 C77 H77B 109.5
H77A C77 H77B 109.5
C71 C77 H77C 109.5
H77A C77 H77C 109.5
H77B C77 H77C 109.5

loop_
_geom_bond_atom_site_label_1
_geom_bond_atom_site_label_2
_geom_bond_distance
C1 C5 1.382(5)
C1 C2 1.418(5)
C1 Fe1 2.096(3)
C1 H1 0.9300
C2 C3 1.402(5)
C2 Fe1 2.080(3)
C2 H2 0.9300
C3 C4 1.408(5)
C3 Fe1 2.080(3)
C3 H3 0.9300
C4 C5 1.388(5)
C4 Fe1 2.094(3)
C4 H4 0.9300
C5 Fe1 2.108(3)
C5 H5 0.9300
C6 O1 1.147(4)
C6 Fe1 1.739(4)
C11 C12 1.388(4)
C11 C16 1.390(4)
C11 Sn1 2.175(3)
C12 C13 1.389(4)
C12 H12 0.9300
C13 C14 1.372(5)
C13 H13 0.9300
C14 C15 1.364(5)
C14 H14 0.9300
C15 C16 1.390(4)
C15 H15 0.9300
C16 H16 0.9300
C21 C26 1.385(4)
C21 C22 1.401(4)
C21 Sn1 2.165(3)
C22 C23 1.364(5)
C22 H22 0.9300
C23 C24 1.370(6)
C23 H23 0.9300
C24 C25 1.378(6)
C24 H24 0.9300
C25 C26 1.390(5)
C25 H25 0.9300
C26 H26 0.9300
C31 C32 1.390(4)
C31 C36 1.392(4)
C31 Sn1 2.170(3)
C32 C33 1.391(5)
C32 H32 0.9300
C33 C34 1.366(6)
C33 H33 0.9300
C34 C35 1.366(5)
C34 H34 0.9300
C35 C36 1.384(4)
C35 H35 0.9300
C36 H36 0.9300
C42 C43 1.362(4)
C42 C47 1.368(5)
C42 O41 1.406(3)
C43 C44 1.382(4)
C43 H43 0.9300
C44 C45 1.355(5)
C44 H44 0.9300
C45 C46 1.358(6)
C45 H45 0.9300
C46 C47 1.391(5)
C46 H46 0.9300
C47 H47 0.9300
C52 C53 1.368(4)
C52 C57 1.378(4)
C52 O51 1.405(3)
C53 C54 1.378(4)
C53 H53 0.9300
C54 C55 1.373(5)
C54 H54 0.9300
C55 C56 1.368(5)
C55 H55 0.9300
C56 C57 1.382(4)
C56 H56 0.9300
C57 H57 0.9300
C62 C63 1.369(4)
C62 C67 1.371(4)
C62 O61 1.401(3)
C63 C64 1.367(5)
C63 H63 0.9300
C64 C65 1.361(6)
C64 H64 0.9300
C65 C66 1.369(6)
C65 H65 0.9300
C66 C67 1.389(5)
C66 H66 0.9300
C67 H67 0.9300
O41 P1 1.613(2)
O51 P1 1.615(2)
O61 P1 1.6164(19)
P1 Fe1 2.1079(8)
Fe1 Sn1 2.5487(5)
C71 C72 1.3900
C71 C76 1.3900
C71 C77 1.4997(11)
C72 C73 1.3900
C72 H72 0.9300
C73 C74 1.3900
C73 H73 0.9300
C74 C75 1.3900
C74 H74 0.9300
C75 C76 1.3900
C75 H75 0.9300
C76 H76 0.9300
C77 H77A 0.9600
C77 H77B 0.9600
C77 H77C 0.9600

loop_
_geom_torsion_atom_site_label_1
_geom_torsion_atom_site_label_2
_geom_torsion_atom_site_label_3
_geom_torsion_atom_site_label_4
_geom_torsion
C5 C1 C2 C3 0.3(4)
Fe1 C1 C2 C3 -61.2(3)
C5 C1 C2 Fe1 61.5(2)
C1 C2 C3 C4 0.6(4)
Fe1 C2 C3 C4 -60.9(3)
C1 C2 C3 Fe1 61.5(2)
C2 C3 C4 C5 -1.2(4)
Fe1 C3 C4 C5 -61.8(3)
C2 C3 C4 Fe1 60.6(3)
C2 C1 C5 C4 -1.0(4)
Fe1 C1 C5 C4 59.4(3)
C2 C1 C5 Fe1 -60.4(2)
C3 C4 C5 C1 1.3(4)
Fe1 C4 C5 C1 -59.4(2)
C3 C4 C5 Fe1 60.8(3)
C16 C11 C12 C13 0.6(5)
Sn1 C11 C12 C13 -179.7(3)
C11 C12 C13 C14 -0.4(6)
C12 C13 C14 C15 -0.3(6)
C13 C14 C15 C16 0.9(6)
C14 C15 C16 C11 -0.7(6)
C12 C11 C16 C15 -0.1(5)
Sn1 C11 C16 C15 -179.7(3)
C26 C21 C22 C23 -0.5(5)
Sn1 C21 C22 C23 179.8(3)
C21 C22 C23 C24 -0.6(7)
C22 C23 C24 C25 1.3(7)
C23 C24 C25 C26 -0.9(6)
C22 C21 C26 C25 0.9(5)
Sn1 C21 C26 C25 -179.4(2)
C24 C25 C26 C21 -0.2(5)
C36 C31 C32 C33 0.1(4)
Sn1 C31 C32 C33 -179.9(2)
C31 C32 C33 C34 1.4(5)
C32 C33 C34 C35 -1.7(5)
C33 C34 C35 C36 0.5(5)
C34 C35 C36 C31 1.0(5)
C32 C31 C36 C35 -1.3(4)
Sn1 C31 C36 C35 178.7(2)
C47 C42 C43 C44 -1.1(5)
O41 C42 C43 C44 174.9(3)
C42 C43 C44 C45 0.9(6)
C43 C44 C45 C46 0.3(6)
C44 C45 C46 C47 -1.3(7)
C43 C42 C47 C46 0.1(6)
O41 C42 C47 C46 -175.8(3)
C45 C46 C47 C42 1.1(7)
C57 C52 C53 C54 -0.8(5)
O51 C52 C53 C54 -178.2(3)
C52 C53 C54 C55 0.3(5)
C53 C54 C55 C56 0.7(5)
C54 C55 C56 C57 -1.1(5)
C53 C52 C57 C56 0.3(4)
O51 C52 C57 C56 177.7(3)
C55 C56 C57 C52 0.7(5)
C67 C62 C63 C64 0.7(5)
O61 C62 C63 C64 -175.4(3)
C62 C63 C64 C65 -1.1(6)
C63 C64 C65 C66 0.8(7)
C64 C65 C66 C67 -0.1(6)
C63 C62 C67 C66 0.0(5)
O61 C62 C67 C66 175.9(3)
C65 C66 C67 C62 -0.3(6)
C43 C42 O41 P1 100.1(3)
C47 C42 O41 P1 -83.9(4)
C53 C52 O51 P1 -100.0(3)
C57 C52 O51 P1 82.5(3)
C63 C62 O61 P1 -115.9(3)
C67 C62 O61 P1 68.0(4)
C42 O41 P1 O51 -111.0(2)
C42 O41 P1 O61 -6.8(3)
C42 O41 P1 Fe1 123.0(2)
C52 O51 P1 O41 41.1(2)
C52 O51 P1 O61 -58.0(2)
C52 O51 P1 Fe1 168.25(19)
C62 O61 P1 O41 156.7(2)
C62 O61 P1 O51 -100.0(2)
C62 O61 P1 Fe1 30.1(3)
C2 C3 Fe1 C6 139.8(2)
C4 C3 Fe1 C6 -101.6(3)
C4 C3 Fe1 C2 118.5(4)
C2 C3 Fe1 C4 -118.5(4)
C2 C3 Fe1 C1 -38.5(2)
C4 C3 Fe1 C1 80.1(3)
C2 C3 Fe1 C5 -80.8(3)
C4 C3 Fe1 C5 37.7(2)
C2 C3 Fe1 P1 38.7(3)
C4 C3 Fe1 P1 157.2(2)
C2 C3 Fe1 Sn1 -131.8(2)
C4 C3 Fe1 Sn1 -13.2(4)
C3 C2 Fe1 C6 -49.6(3)
C1 C2 Fe1 C6 -166.9(2)
C1 C2 Fe1 C3 -117.3(3)
C3 C2 Fe1 C4 37.6(2)
C1 C2 Fe1 C4 -79.7(2)
C3 C2 Fe1 C1 117.3(3)
C3 C2 Fe1 C5 80.1(3)
C1 C2 Fe1 C5 -37.2(2)
C3 C2 Fe1 P1 -151.0(2)
C1 C2 Fe1 P1 91.8(2)
C3 C2 Fe1 Sn1 105.0(3)
C1 C2 Fe1 Sn1 -12.2(4)
C5 C4 Fe1 C6 -159.3(2)
C3 C4 Fe1 C6 83.4(3)
C5 C4 Fe1 C3 117.3(4)
C5 C4 Fe1 C2 79.7(3)
C3 C4 Fe1 C2 -37.6(3)
C5 C4 Fe1 C1 36.0(2)
C3 C4 Fe1 C1 -81.3(3)
C3 C4 Fe1 C5 -117.3(4)
C5 C4 Fe1 P1 53.3(5)
C3 C4 Fe1 P1 -64.0(5)
C5 C4 Fe1 Sn1 -71.6(2)
C3 C4 Fe1 Sn1 171.1(2)
C5 C1 Fe1 C6 -84.5(5)
C2 C1 Fe1 C6 33.3(5)
C5 C1 Fe1 C3 -79.6(2)
C2 C1 Fe1 C3 38.2(2)
C5 C1 Fe1 C2 -117.8(3)
C5 C1 Fe1 C4 -36.2(2)
C2 C1 Fe1 C4 81.7(2)
C2 C1 Fe1 C5 117.8(3)
C5 C1 Fe1 P1 149.5(2)
C2 C1 Fe1 P1 -92.6(2)
C5 C1 Fe1 Sn1 55.5(2)
C2 C1 Fe1 Sn1 173.37(19)
C1 C5 Fe1 C6 150.3(2)
C4 C5 Fe1 C6 29.8(3)
C1 C5 Fe1 C3 82.0(2)
C4 C5 Fe1 C3 -38.5(2)
C1 C5 Fe1 C2 38.4(2)
C4 C5 Fe1 C2 -82.1(3)
C1 C5 Fe1 C4 120.6(3)
C4 C5 Fe1 C1 -120.6(3)
C1 C5 Fe1 P1 -39.7(3)
C4 C5 Fe1 P1 -160.3(2)
C1 C5 Fe1 Sn1 -129.1(2)
C4 C5 Fe1 Sn1 110.4(2)
O41 P1 Fe1 C6 177.36(14)
O51 P1 Fe1 C6 58.40(14)
O61 P1 Fe1 C6 -65.98(15)
O41 P1 Fe1 C3 -82.56(18)
O51 P1 Fe1 C3 158.48(18)
O61 P1 Fe1 C3 34.10(19)
O41 P1 Fe1 C2 -59.03(14)
O51 P1 Fe1 C2 -177.99(15)
O61 P1 Fe1 C2 57.62(15)
O41 P1 Fe1 C4 -34.9(4)
O51 P1 Fe1 C4 -153.8(4)
O61 P1 Fe1 C4 81.8(4)
O41 P1 Fe1 C1 -19.11(13)
O51 P1 Fe1 C1 -138.07(13)
O61 P1 Fe1 C1 97.55(14)
O41 P1 Fe1 C5 4.41(16)
O51 P1 Fe1 C5 -114.55(16)
O61 P1 Fe1 C5 121.06(16)
O41 P1 Fe1 Sn1 91.12(9)
O51 P1 Fe1 Sn1 -27.84(9)
O61 P1 Fe1 Sn1 -152.22(10)
C26 C21 Sn1 C31 23.9(3)
C22 C21 Sn1 C31 -156.5(3)
C26 C21 Sn1 C11 131.0(2)
C22 C21 Sn1 C11 -49.4(3)
C26 C21 Sn1 Fe1 -105.8(2)
C22 C21 Sn1 Fe1 73.8(3)
C32 C31 Sn1 C21 44.1(3)
C36 C31 Sn1 C21 -135.8(2)
C32 C31 Sn1 C11 -63.5(2)
C36 C31 Sn1 C11 116.5(2)
C32 C31 Sn1 Fe1 174.1(2)
C36 C31 Sn1 Fe1 -5.9(2)
C12 C11 Sn1 C21 75.1(3)
C16 C11 Sn1 C21 -105.2(3)
C12 C11 Sn1 C31 -175.6(3)
C16 C11 Sn1 C31 4.0(3)
C12 C11 Sn1 Fe1 -50.8(3)
C16 C11 Sn1 Fe1 128.8(2)
C6 Fe1 Sn1 C21 -25.33(14)
C3 Fe1 Sn1 C21 -116.7(2)
C2 Fe1 Sn1 C21 175.9(2)
C4 Fe1 Sn1 C21 -125.15(15)
C1 Fe1 Sn1 C21 167.63(14)
C5 Fe1 Sn1 C21 -161.51(14)
P1 Fe1 Sn1 C21 70.68(9)
C6 Fe1 Sn1 C31 -149.78(13)
C3 Fe1 Sn1 C31 118.9(2)
C2 Fe1 Sn1 C31 51.5(2)
C4 Fe1 Sn1 C31 110.40(15)
C1 Fe1 Sn1 C31 43.18(13)
C5 Fe1 Sn1 C31 74.04(14)
P1 Fe1 Sn1 C31 -53.77(8)
C6 Fe1 Sn1 C11 93.08(13)
C3 Fe1 Sn1 C11 1.7(2)
C2 Fe1 Sn1 C11 -65.7(2)
C4 Fe1 Sn1 C11 -6.74(15)
C1 Fe1 Sn1 C11 -73.96(13)
C5 Fe1 Sn1 C11 -43.10(14)
P1 Fe1 Sn1 C11 -170.91(8)
C76 C71 C72 C73 0.0
C77 C71 C72 C73 180.0
C71 C72 C73 C74 0.0
C72 C73 C74 C75 0.0
C73 C74 C75 C76 0.0
C74 C75 C76 C71 0.0
C72 C71 C76 C75 0.0
C77 C71 C76 C75 180.0
